data_7217458
loop_
_publ_author_name
'Yang, Donghui'
'Liang, Yanfen'
'Ma, Pengtao'
'Li, Suzhi'
'Wang, Jingping'
'Niu, Jingyang'

_publ_section_title
;
 Self assembly of carboxylate/alcoholate functionalized ring-shape
 phosphomolybdates
;
_journal_issue 34
_journal_name_full CrystEngComm
_journal_page_first 8041
_journal_paper_doi 10.1039/C4CE00580E
_journal_volume 16
_journal_year 2014
_chemical_formula_sum 'C6 H44 Mo6 N6 O29.5 P'
_chemical_formula_weight 1279.08
_chemical_name_systematic
;
 ?
;
_space_group_IT_number 29
_symmetry_cell_setting orthorhombic
_symmetry_space_group_name_Hall 'P 2c -2ac'
_symmetry_space_group_name_H-M 'P c a 21'
_atom_sites_solution_hydrogens geom
_atom_sites_solution_primary direct
_atom_sites_solution_secondary difmap
_audit_creation_method SHELXL-97
_cell_angle_alpha 90.00
_cell_angle_beta 90.00
_cell_angle_gamma 90.00
_cell_formula_units_Z 4
_cell_length_a 14.3564(12)
_cell_length_b 13.8963(12)
_cell_length_c 18.4197(15)
_cell_measurement_reflns_used 2477
_cell_measurement_temperature 296(2)
_cell_measurement_theta_max 20.30
_cell_measurement_theta_min 2.32
_cell_volume 3674.7(5)
_computing_cell_refinement 'Bruker SMART'
_computing_data_collection 'Bruker SMART'
_computing_data_reduction 'Bruker SAINT'
_computing_molecular_graphics 'Bruker SHELXTL'
_computing_publication_material 'Bruker SHELXTL'
_computing_structure_refinement 'SHELXL-97 (Sheldrick, 1997)'
_computing_structure_solution 'SHELXS-97 (Sheldrick, 1990)'
_diffrn_ambient_temperature 296(2)
_diffrn_measured_fraction_theta_full 0.997
_diffrn_measured_fraction_theta_max 0.997
_diffrn_measurement_device_type 'CCD area detector'
_diffrn_measurement_method 'phi and omega scans'
_diffrn_radiation_monochromator graphite
_diffrn_radiation_source 'fine-focus sealed tube'
_diffrn_radiation_type MoK\a
_diffrn_radiation_wavelength 0.71073
_diffrn_reflns_av_R_equivalents 0.0298
_diffrn_reflns_av_sigmaI/netI 0.0316
_diffrn_reflns_limit_h_max 17
_diffrn_reflns_limit_h_min -17
_diffrn_reflns_limit_k_max 16
_diffrn_reflns_limit_k_min -16
_diffrn_reflns_limit_l_max 13
_diffrn_reflns_limit_l_min -21
_diffrn_reflns_number 17925
_diffrn_reflns_theta_full 25.00
_diffrn_reflns_theta_max 25.00
_diffrn_reflns_theta_min 2.21
_exptl_absorpt_coefficient_mu 2.132
_exptl_absorpt_correction_T_max 0.6631
_exptl_absorpt_correction_T_min 0.3763
_exptl_absorpt_correction_type multi-scan
_exptl_absorpt_process_details SADABS
_exptl_crystal_colour 'Pale yellow'
_exptl_crystal_density_diffrn 2.312
_exptl_crystal_density_method 'not measured'
_exptl_crystal_description block
_exptl_crystal_F_000 2500
_exptl_crystal_size_max 0.57
_exptl_crystal_size_mid 0.28
_exptl_crystal_size_min 0.21
_refine_diff_density_max 1.405
_refine_diff_density_min -1.012
_refine_diff_density_rms 0.114
_refine_ls_abs_structure_details 'Flack H D (1983), Acta Cryst. A39, 876-881'
_refine_ls_abs_structure_Flack -0.04(5)
_refine_ls_extinction_method none
_refine_ls_goodness_of_fit_ref 1.037
_refine_ls_hydrogen_treatment mixed
_refine_ls_matrix_type full
_refine_ls_number_parameters 446
_refine_ls_number_reflns 5052
_refine_ls_number_restraints 64
_refine_ls_restrained_S_all 1.076
_refine_ls_R_factor_all 0.0325
_refine_ls_R_factor_gt 0.0307
_refine_ls_shift/su_max 0.001
_refine_ls_shift/su_mean 0.000
_refine_ls_structure_factor_coef Fsqd
_refine_ls_weighting_details 'calc w=1/[\s^2^(Fo^2^)+(0.0516P)^2^+6.9885P] where P=(Fo^2^+2Fc^2^)/3'
_refine_ls_weighting_scheme calc
_refine_ls_wR_factor_gt 0.0825
_refine_ls_wR_factor_ref 0.0837
_reflns_number_gt 4858
_reflns_number_total 5052
_reflns_threshold_expression >2sigma(I)
_cod_duplicate_entry 7216645
_cod_data_source_file c4ce00580e2.cif
_cod_data_source_block njy1
_cod_depositor_comments
;
The following automatic conversions were performed:

'_symmetry_cell_setting' value 'Orthorhombic' changed to
'orthorhombic' according to
/usr/data/users/saulius/crontab/automatic-downloads/current/RSC/lib/dictionaries/cif_core.dic
dictionary named 'cif_core.dic' version 2.4.2 from
2011-04-26.

'_exptl_absorpt_correction_type' value 'Multi-scan'
changed to 'multi-scan' according to
/usr/data/users/saulius/crontab/automatic-downloads/current/RSC/lib/dictionaries/cif_core.dic
dictionary named 'cif_core.dic' version 2.4.2 from 2011-04-26.

Automatic conversion script
Id: cif_fix_values 2281 2013-09-26 08:29:07Z andrius 
;
_cod_original_sg_symbol_H-M Pca2(1)
_cod_original_formula_sum 'C6 H44 Mo6 N6 O29.50 P'
_cod_database_code 7217458

loop_
_symmetry_equiv_pos_as_xyz
'x, y, z'
'-x, -y, z+1/2'
'x+1/2, -y, z'
'-x+1/2, y, z+1/2'

loop_
_atom_site_label
_atom_site_type_symbol
_atom_site_fract_x
_atom_site_fract_y
_atom_site_fract_z
_atom_site_U_iso_or_equiv
_atom_site_adp_type
_atom_site_occupancy
_atom_site_symmetry_multiplicity
_atom_site_calc_flag
_atom_site_refinement_flags
Mo4 Mo -0.29575(4) 0.62137(4) 0.42187(3) 0.02154(14) Uani 1 1 d .
Mo2 Mo -0.53072(4) 0.60740(5) 0.17134(4) 0.02989(16) Uani 1 1 d .
Mo3 Mo -0.42448(4) 0.49414(4) 0.30520(4) 0.02975(16) Uani 1 1 d .
Mo1 Mo -0.51090(5) 0.84469(5) 0.15183(4) 0.03842(19) Uani 1 1 d .
Mo5 Mo -0.27382(5) 0.85475(5) 0.40290(4) 0.0379(2) Uani 1 1 d .
Mo6 Mo -0.38084(7) 0.96825(5) 0.26663(6) 0.0587(3) Uani 1 1 d .
P1 P -0.47770(12) 0.74574(12) 0.32911(10) 0.0196(4) Uani 1 1 d .
O1 O -0.6303(4) 0.8398(4) 0.1520(4) 0.0463(15) Uani 1 1 d .
O2 O -0.4853(5) 0.9055(6) 0.0739(4) 0.073(3) Uani 1 1 d .
O3 O -0.4833(4) 0.7150(5) 0.1170(3) 0.0390(14) Uani 1 1 d .
O4 O -0.5030(4) 0.9393(4) 0.2275(4) 0.0440(15) Uani 1 1 d .
O5 O -0.3631(4) 0.8508(5) 0.1867(4) 0.0453(16) Uani 1 1 d .
O6 O -0.5128(4) 0.7384(3) 0.2511(3) 0.0266(11) Uani 1 1 d .
O7 O -0.5169(5) 0.5197(6) 0.1080(4) 0.059(2) Uani 1 1 d .
O8 O -0.6470(4) 0.6335(4) 0.1687(3) 0.0377(13) Uani 1 1 d .
O9 O -0.5397(4) 0.5365(3) 0.2614(3) 0.0305(12) Uani 1 1 d .
O10 O -0.3876(3) 0.5818(4) 0.2098(3) 0.0318(12) Uani 1 1 d .
O11 O -0.3974(5) 0.3901(4) 0.2609(4) 0.058(2) Uani 1 1 d .
O12 O -0.4772(4) 0.4534(4) 0.3826(4) 0.0421(14) Uani 1 1 d .
O13 O -0.3044(3) 0.5286(3) 0.3445(3) 0.0285(12) Uani 1 1 d .
O14 O -0.4325(3) 0.6520(3) 0.3555(3) 0.0207(10) Uani 1 1 d .
O15 O -0.1845(4) 0.5983(4) 0.4511(3) 0.0347(13) Uani 1 1 d .
O16 O -0.3629(4) 0.5645(4) 0.4846(3) 0.0367(13) Uani 1 1 d .
O17 O -0.3226(4) 0.7484(4) 0.4578(3) 0.0296(12) Uani 1 1 d .
O18 O -0.2421(3) 0.7231(4) 0.3402(3) 0.0293(11) Uani 1 1 d .
O19 O -0.1603(4) 0.8609(4) 0.4310(4) 0.0533(18) Uani 1 1 d .
O20 O -0.3281(6) 0.9404(5) 0.4544(5) 0.070(2) Uani 1 1 d .
O21 O -0.2674(4) 0.9232(4) 0.3113(4) 0.0560(19) Uani 1 1 d .
O22 O -0.4144(4) 0.8327(3) 0.3406(3) 0.0310(12) Uani 1 1 d .
O23 O -0.3357(7) 1.0485(6) 0.2064(6) 0.106(4) Uani 1 1 d .
O24 O -0.4242(6) 1.0382(4) 0.3357(6) 0.082(3) Uani 1 1 d .
N1 N -0.2377(5) 0.6987(6) 0.1899(4) 0.0576(19) Uani 1 1 d DU
N2 N -0.7429(6) 0.7693(5) 0.2782(6) 0.059(2) Uani 1 1 d .
N3 N -0.7512(9) 0.9051(7) 0.0302(6) 0.080(3) Uani 1 1 d .
N4 N -0.5404(9) 0.9613(7) 0.4576(6) 0.093(4) Uani 1 1 d .
N5 N -0.6766(8) 0.7731(11) -0.0672(8) 0.107(5) Uani 1 1 d .
N6 N -0.5732(5) 0.5838(6) 0.4891(5) 0.052(2) Uani 1 1 d .
C1 C -0.2916(8) 0.8518(8) 0.1342(7) 0.073(3) Uani 1 1 d DU
H1A H -0.2492 0.9040 0.1455 0.088 Uiso 1 1 calc R
H1B H -0.3192 0.8657 0.0873 0.088 Uiso 1 1 calc R
C2 C -0.2362(10) 0.7607(8) 0.1279(6) 0.099(3) Uani 1 1 d DU
H2A H -0.2592 0.7249 0.0864 0.119 Uiso 1 1 calc R
H2B H -0.1719 0.7777 0.1178 0.119 Uiso 1 1 calc R
C3 C -0.3191(6) 0.5488(8) 0.1594(6) 0.058(3) Uani 1 1 d DU
H3A H -0.3440 0.5548 0.1106 0.069 Uiso 1 1 calc R
H3B H -0.3076 0.4810 0.1682 0.069 Uiso 1 1 calc R
C4 C -0.2300(7) 0.6004(7) 0.1628(7) 0.097(3) Uani 1 1 d DU
H4A H -0.1878 0.5649 0.1940 0.117 Uiso 1 1 calc R
H4B H -0.2029 0.6021 0.1146 0.117 Uiso 1 1 calc R
C5 C -0.1547(6) 0.7082(9) 0.3089(5) 0.055(2) Uani 1 1 d DU
H5A H -0.1326 0.6449 0.3228 0.066 Uiso 1 1 calc R
H5B H -0.1115 0.7551 0.3286 0.066 Uiso 1 1 calc R
C6 C -0.1531(7) 0.7151(10) 0.2304(5) 0.087(3) Uani 1 1 d DU
H6A H -0.1309 0.7790 0.2180 0.104 Uiso 1 1 calc R
H6B H -0.1069 0.6698 0.2128 0.104 Uiso 1 1 calc R
O1W O -0.1392(5) 1.0670(4) 0.3261(4) 0.0557(18) Uani 1 1 d .
O2W O -0.1685(4) 0.3922(4) 0.3524(4) 0.0448(15) Uani 1 1 d .
O3W O -0.4918(6) 0.7217(5) -0.0342(4) 0.063(2) Uani 1 1 d .
O4W O -0.4966(6) 0.7719(6) 0.5200(5) 0.069(2) Uani 1 1 d .
O5W O -0.7266(6) 0.6087(5) 0.0297(5) 0.068(2) Uani 1 1 d .
O6W O -0.5510(14) 0.7708(11) 0.6675(11) 0.082(6) Uani 0.50 1 d P
H1 H -0.541(5) 0.758(5) 0.359(4) 0.014(17) Uiso 1 1 d .

loop_
_atom_site_aniso_label
_atom_site_aniso_U_11
_atom_site_aniso_U_22
_atom_site_aniso_U_33
_atom_site_aniso_U_23
_atom_site_aniso_U_13
_atom_site_aniso_U_12
Mo4 0.0227(3) 0.0235(3) 0.0184(3) 0.0015(2) -0.0012(2) 0.0012(2)
Mo2 0.0259(3) 0.0409(3) 0.0229(4) -0.0094(3) -0.0062(3) 0.0021(3)
Mo3 0.0291(3) 0.0223(3) 0.0378(4) -0.0052(3) -0.0088(3) 0.0021(2)
Mo1 0.0351(4) 0.0495(4) 0.0307(4) 0.0182(3) -0.0113(3) -0.0077(3)
Mo5 0.0431(4) 0.0244(3) 0.0462(5) 0.0027(3) -0.0227(4) -0.0080(3)
Mo6 0.0634(6) 0.0326(4) 0.0800(7) 0.0265(4) -0.0426(5) -0.0221(4)
P1 0.0221(8) 0.0195(8) 0.0172(9) 0.0001(7) -0.0018(7) 0.0006(6)
O1 0.043(3) 0.051(3) 0.045(4) 0.007(3) -0.015(3) 0.006(3)
O2 0.064(5) 0.100(6) 0.056(5) 0.058(5) -0.014(4) -0.021(4)
O3 0.027(3) 0.073(4) 0.017(3) 0.007(3) -0.003(2) -0.001(3)
O4 0.047(3) 0.033(3) 0.052(4) 0.006(3) -0.025(3) -0.002(2)
O5 0.036(3) 0.058(4) 0.041(4) 0.027(3) -0.006(3) -0.016(3)
O6 0.032(3) 0.025(2) 0.022(3) -0.003(2) -0.004(2) -0.0013(19)
O7 0.054(4) 0.087(5) 0.036(4) -0.035(4) -0.013(3) 0.013(4)
O8 0.030(3) 0.049(3) 0.033(3) -0.002(3) -0.009(3) -0.002(2)
O9 0.029(3) 0.028(2) 0.034(3) -0.004(2) -0.007(2) 0.001(2)
O10 0.025(3) 0.047(3) 0.023(3) -0.010(2) 0.001(2) 0.013(2)
O11 0.062(4) 0.035(3) 0.076(5) -0.027(3) -0.029(4) 0.014(3)
O12 0.038(3) 0.035(3) 0.053(4) 0.011(3) -0.005(3) -0.004(2)
O13 0.025(3) 0.029(3) 0.031(3) -0.005(2) -0.006(2) 0.006(2)
O14 0.021(2) 0.018(2) 0.022(3) 0.0025(19) -0.0034(19) 0.0007(17)
O15 0.031(3) 0.041(3) 0.033(3) 0.001(2) -0.005(2) 0.001(2)
O16 0.037(3) 0.042(3) 0.031(3) 0.014(3) 0.000(2) 0.001(2)
O17 0.032(3) 0.034(3) 0.023(3) -0.008(2) -0.002(2) 0.004(2)
O18 0.024(2) 0.037(3) 0.027(3) 0.005(2) -0.001(2) -0.004(2)
O19 0.053(4) 0.046(3) 0.061(5) 0.011(3) -0.030(4) -0.016(3)
O20 0.081(5) 0.038(3) 0.090(6) -0.028(4) -0.046(5) 0.011(3)
O21 0.048(4) 0.045(3) 0.075(5) 0.028(3) -0.031(4) -0.029(3)
O22 0.038(3) 0.023(2) 0.031(3) 0.005(2) -0.011(2) -0.003(2)
O23 0.109(7) 0.082(6) 0.128(9) 0.067(6) -0.081(7) -0.061(5)
O24 0.104(6) 0.022(3) 0.118(8) -0.011(4) -0.062(6) 0.006(3)
N1 0.035(3) 0.103(5) 0.035(4) 0.010(4) 0.015(3) 0.000(4)
N2 0.054(5) 0.050(4) 0.072(6) 0.000(4) 0.001(5) 0.007(4)
N3 0.115(9) 0.063(5) 0.060(7) 0.015(5) -0.010(6) -0.007(6)
N4 0.113(9) 0.075(6) 0.090(9) -0.042(6) -0.057(7) 0.049(6)
N5 0.066(7) 0.166(13) 0.091(10) -0.025(9) -0.033(7) 0.025(7)
N6 0.043(4) 0.070(5) 0.042(5) 0.006(4) 0.001(4) 0.003(4)
C1 0.056(6) 0.113(8) 0.050(6) 0.037(6) -0.003(5) -0.012(5)
C2 0.088(6) 0.132(6) 0.078(6) 0.034(5) 0.025(5) 0.019(5)
C3 0.040(5) 0.090(6) 0.044(5) -0.019(5) 0.010(4) 0.019(4)
C4 0.081(5) 0.125(6) 0.086(6) -0.021(5) 0.028(5) -0.002(5)
C5 0.026(4) 0.107(7) 0.032(4) 0.018(5) -0.005(4) 0.000(4)
C6 0.059(5) 0.142(6) 0.058(5) -0.002(5) -0.001(4) 0.008(5)
O1W 0.057(4) 0.047(4) 0.063(5) 0.012(3) -0.020(3) -0.020(3)
O2W 0.043(3) 0.041(3) 0.051(4) -0.006(3) 0.000(3) 0.010(3)
O3W 0.082(5) 0.069(5) 0.039(4) -0.010(4) 0.011(4) 0.002(4)
O4W 0.065(5) 0.075(5) 0.067(5) -0.018(4) -0.007(4) 0.020(4)
O5W 0.074(5) 0.075(5) 0.054(5) -0.011(4) -0.017(4) 0.007(4)
O6W 0.110(13) 0.063(9) 0.073(12) 0.021(9) 0.044(11) 0.044(9)

loop_
_atom_type_symbol
_atom_type_description
_atom_type_scat_dispersion_real
_atom_type_scat_dispersion_imag
_atom_type_scat_source
C C 0.0033 0.0016 'International Tables Vol C Tables 4.2.6.8 and 6.1.1.4'
H H 0.0000 0.0000 'International Tables Vol C Tables 4.2.6.8 and 6.1.1.4'
N N 0.0061 0.0033 'International Tables Vol C Tables 4.2.6.8 and 6.1.1.4'
O O 0.0106 0.0060 'International Tables Vol C Tables 4.2.6.8 and 6.1.1.4'
P P 0.1023 0.0942 'International Tables Vol C Tables 4.2.6.8 and 6.1.1.4'
Mo Mo -1.6832 0.6857 'International Tables Vol C Tables 4.2.6.8 and 6.1.1.4'

loop_
_geom_angle_atom_site_label_1
_geom_angle_atom_site_label_2
_geom_angle_atom_site_label_3
_geom_angle
O16 Mo4 O15 103.2(3)
O16 Mo4 O17 94.6(3)
O15 Mo4 O17 104.4(3)
O16 Mo4 O13 98.9(3)
O15 Mo4 O13 99.6(2)
O17 Mo4 O13 148.8(2)
O16 Mo4 O18 163.9(2)
O15 Mo4 O18 90.5(2)
O17 Mo4 O18 73.5(2)
O13 Mo4 O18 87.0(2)
O16 Mo4 O14 88.0(2)
O15 Mo4 O14 166.9(2)
O17 Mo4 O14 81.1(2)
O13 Mo4 O14 71.49(18)
O18 Mo4 O14 79.65(18)
O7 Mo2 O8 104.3(3)
O7 Mo2 O3 99.2(3)
O8 Mo2 O3 99.6(3)
O7 Mo2 O9 103.4(3)
O8 Mo2 O9 93.8(3)
O3 Mo2 O9 150.0(2)
O7 Mo2 O10 89.8(3)
O8 Mo2 O10 162.7(3)
O3 Mo2 O10 87.8(2)
O9 Mo2 O10 72.8(2)
O7 Mo2 O6 166.2(3)
O8 Mo2 O6 87.7(2)
O3 Mo2 O6 71.6(2)
O9 Mo2 O6 82.3(2)
O10 Mo2 O6 79.75(19)
O11 Mo3 O12 102.7(4)
O11 Mo3 O13 100.8(3)
O12 Mo3 O13 99.5(3)
O11 Mo3 O9 104.7(3)
O12 Mo3 O9 94.0(3)
O13 Mo3 O9 147.7(2)
O11 Mo3 O10 91.8(3)
O12 Mo3 O10 162.6(2)
O13 Mo3 O10 87.0(2)
O9 Mo3 O10 72.8(2)
O11 Mo3 O14 167.7(3)
O12 Mo3 O14 87.7(2)
O13 Mo3 O14 70.65(17)
O9 Mo3 O14 80.82(18)
O10 Mo3 O14 79.18(19)
O2 Mo1 O1 103.7(3)
O2 Mo1 O4 105.0(4)
O1 Mo1 O4 94.9(3)
O2 Mo1 O3 97.9(4)
O1 Mo1 O3 99.6(3)
O4 Mo1 O3 149.1(2)
O2 Mo1 O5 91.1(3)
O1 Mo1 O5 163.0(3)
O4 Mo1 O5 72.9(3)
O3 Mo1 O5 86.3(2)
O2 Mo1 O6 165.6(3)
O1 Mo1 O6 87.8(3)
O4 Mo1 O6 82.3(2)
O3 Mo1 O6 71.2(2)
O5 Mo1 O6 79.04(19)
O20 Mo5 O19 103.3(3)
O20 Mo5 O17 94.5(3)
O19 Mo5 O17 103.1(3)
O20 Mo5 O21 99.4(4)
O19 Mo5 O21 101.1(3)
O17 Mo5 O21 148.4(2)
O20 Mo5 O18 163.7(3)
O19 Mo5 O18 90.2(3)
O17 Mo5 O18 73.3(2)
O21 Mo5 O18 86.7(3)
O20 Mo5 O22 88.3(3)
O19 Mo5 O22 167.2(3)
O17 Mo5 O22 81.0(2)
O21 Mo5 O22 71.3(2)
O18 Mo5 O22 79.24(19)
O23 Mo6 O24 104.5(5)
O23 Mo6 O21 99.7(4)
O24 Mo6 O21 100.0(4)
O23 Mo6 O4 103.8(3)
O24 Mo6 O4 93.7(3)
O21 Mo6 O4 148.8(2)
O23 Mo6 O5 90.3(4)
O24 Mo6 O5 162.1(3)
O21 Mo6 O5 87.0(3)
O4 Mo6 O5 72.7(2)
O23 Mo6 O22 166.3(5)
O24 Mo6 O22 87.1(3)
O21 Mo6 O22 70.7(2)
O4 Mo6 O22 82.2(2)
O5 Mo6 O22 79.6(2)
O6 P1 O22 112.3(3)
O6 P1 O14 112.4(3)
O22 P1 O14 112.1(3)
O6 P1 H1 102(4)
O22 P1 H1 108(3)
O14 P1 H1 109(4)
Mo2 O3 Mo1 118.3(3)
Mo1 O4 Mo6 117.8(3)
C1 O5 Mo6 122.2(6)
C1 O5 Mo1 119.9(6)
Mo6 O5 Mo1 96.4(3)
P1 O6 Mo1 133.4(3)
P1 O6 Mo2 132.5(3)
Mo1 O6 Mo2 90.09(19)
Mo3 O9 Mo2 117.1(3)
C3 O10 Mo2 119.1(5)
C3 O10 Mo3 120.4(6)
Mo2 O10 Mo3 97.0(2)
Mo4 O13 Mo3 120.1(3)
P1 O14 Mo4 132.2(3)
P1 O14 Mo3 132.7(3)
Mo4 O14 Mo3 89.72(15)
Mo5 O17 Mo4 116.9(3)
C5 O18 Mo4 120.0(5)
C5 O18 Mo5 121.6(6)
Mo4 O18 Mo5 95.9(2)
Mo6 O21 Mo5 119.4(4)
P1 O22 Mo5 133.2(3)
P1 O22 Mo6 132.0(3)
Mo5 O22 Mo6 90.14(18)
C2 N1 C6 107.7(7)
C2 N1 C4 106.9(7)
C6 N1 C4 105.1(7)
O5 C1 C2 115.5(9)
O5 C1 H1A 108.4
C2 C1 H1A 108.4
O5 C1 H1B 108.4
C2 C1 H1B 108.4
H1A C1 H1B 107.5
N1 C2 C1 116.0(10)
N1 C2 H2A 108.3
C1 C2 H2A 108.3
N1 C2 H2B 108.3
C1 C2 H2B 108.3
H2A C2 H2B 107.4
O10 C3 C4 114.6(9)
O10 C3 H3A 108.6
C4 C3 H3A 108.6
O10 C3 H3B 108.6
C4 C3 H3B 108.6
H3A C3 H3B 107.6
N1 C4 C3 114.0(9)
N1 C4 H4A 108.8
C3 C4 H4A 108.8
N1 C4 H4B 108.8
C3 C4 H4B 108.8
H4A C4 H4B 107.7
O18 C5 C6 114.6(8)
O18 C5 H5A 108.6
C6 C5 H5A 108.6
O18 C5 H5B 108.6
C6 C5 H5B 108.6
H5A C5 H5B 107.6
N1 C6 C5 119.5(9)
N1 C6 H6A 107.5
C5 C6 H6A 107.5
N1 C6 H6B 107.5
C5 C6 H6B 107.5
H6A C6 H6B 107.0

loop_
_geom_bond_atom_site_label_1
_geom_bond_atom_site_label_2
_geom_bond_distance
Mo4 O16 1.700(5)
Mo4 O15 1.716(5)
Mo4 O17 1.924(5)
Mo4 O13 1.925(5)
Mo4 O18 2.203(5)
Mo4 O14 2.352(5)
Mo2 O7 1.699(6)
Mo2 O8 1.709(5)
Mo2 O3 1.924(6)
Mo2 O9 1.934(6)
Mo2 O10 2.202(5)
Mo2 O6 2.354(5)
Mo3 O11 1.705(6)
Mo3 O12 1.710(6)
Mo3 O13 1.930(5)
Mo3 O9 1.933(5)
Mo3 O10 2.203(6)
Mo3 O14 2.384(5)
Mo1 O2 1.706(7)
Mo1 O1 1.716(6)
Mo1 O4 1.919(6)
Mo1 O3 1.953(7)
Mo1 O5 2.218(6)
Mo1 O6 2.351(5)
Mo5 O20 1.710(7)
Mo5 O19 1.713(6)
Mo5 O17 1.922(5)
Mo5 O21 1.939(7)
Mo5 O18 2.210(5)
Mo5 O22 2.342(5)
Mo6 O23 1.702(9)
Mo6 O24 1.718(10)
Mo6 O21 1.929(6)
Mo6 O4 1.939(6)
Mo6 O5 2.212(7)
Mo6 O22 2.374(5)
P1 O6 1.526(5)
P1 O22 1.527(5)
P1 O14 1.534(4)
P1 H1 1.08(8)
O5 C1 1.411(13)
O10 C3 1.429(10)
O18 C5 1.397(10)
N1 C2 1.430(9)
N1 C6 1.444(9)
N1 C4 1.458(9)
C1 C2 1.499(9)
C1 H1A 0.9700
C1 H1B 0.9700
C2 H2A 0.9700
C2 H2B 0.9700
C3 C4 1.467(9)
C3 H3A 0.9700
C3 H3B 0.9700
C4 H4A 0.9700
C4 H4B 0.9700
C5 C6 1.450(9)
C5 H5A 0.9700
C5 H5B 0.9700
C6 H6A 0.9700
C6 H6B 0.9700
